data_7708164
loop_
_publ_author_name
'Solomon, Marcello B.'
'Hua, Carol'
'Chan, Bun'
'Church, Tamara L.'
'Cohen, Seth M.'
'Kubiak, Clifford P.'
'Jolliffe, Katrina A.'
'D'Alessandro, Deanna Michelle'

_publ_section_title
;
 The Electrochemical Reduction of a Flexible Mn(II) Salen-Based
 Metal-Organic Framework
;
_journal_name_full 'Dalton Transactions'
_journal_paper_doi 10.1039/D1DT02589A
_journal_year 2021
_chemical_formula_moiety 'C76 H62 Mn N4 O15 Zn3'
_chemical_formula_sum 'C76 H62 Mn N4 O15 Zn3'
_chemical_formula_weight 1522.34
_space_group_crystal_system monoclinic
_space_group_IT_number 15
_space_group_name_Hall '-C 2yc'
_space_group_name_H-M_alt 'C 1 2/c 1'
_atom_sites_solution_hydrogens mixed
_atom_sites_solution_primary dual
_audit_creation_date 2020-06-24
_audit_creation_method
;
Olex2 1.3
(compiled 2020.02.04 svn.rd84adfe8 for OlexSys, GUI svn.r6032)
;
_audit_update_record
;
2021-01-15 deposited with the CCDC.	2021-08-30 downloaded from the CCDC.
;
_cell_angle_alpha 90
_cell_angle_beta 110.1980(10)
_cell_angle_gamma 90
_cell_formula_units_Z 8
_cell_length_a 65.1518(10)
_cell_length_b 14.7217(2)
_cell_length_c 24.4314(4)
_cell_measurement_reflns_used 13507
_cell_measurement_temperature 150(2)
_cell_measurement_theta_max 65.7590
_cell_measurement_theta_min 3.7000
_cell_volume 21992.2(6)
_computing_cell_refinement 'CrysAlisPro 1.171.40.15 (Rigaku OD, 2018)'
_computing_data_collection 'CrysAlisPro 1.171.40.15 (Rigaku OD, 2018)'
_computing_data_reduction 'CrysAlisPro 1.171.40.15 (Rigaku OD, 2018)'
_computing_molecular_graphics 'Olex2 1.3 (Dolomanov et al., 2009)'
_computing_publication_material 'Olex2 1.3 (Dolomanov et al., 2009)'
_computing_structure_refinement 'XL  (Sheldrick, 2008)'
_computing_structure_solution 'SHELXT 2014/5 (Sheldrick, 2014)'
_diffrn_ambient_temperature 150(2)
_diffrn_detector_area_resol_mean 10.5861
_diffrn_measured_fraction_theta_full 0.998
_diffrn_measured_fraction_theta_max 0.987
_diffrn_measurement_device_type 'SuperNova, Dual, Cu at home/near, Atlas'
_diffrn_measurement_method '\f and \w scans'
_diffrn_radiation_monochromator mirror
_diffrn_radiation_type CuK\a
_diffrn_radiation_wavelength 1.54178
_diffrn_reflns_av_R_equivalents 0.1215
_diffrn_reflns_av_unetI/netI 0.0840
_diffrn_reflns_Laue_measured_fraction_full 0.998
_diffrn_reflns_Laue_measured_fraction_max 0.987
_diffrn_reflns_limit_h_max 81
_diffrn_reflns_limit_h_min -80
_diffrn_reflns_limit_k_max 18
_diffrn_reflns_limit_k_min -18
_diffrn_reflns_limit_l_max 30
_diffrn_reflns_limit_l_min -29
_diffrn_reflns_number 141873
_diffrn_reflns_point_group_measured_fraction_full 0.998
_diffrn_reflns_point_group_measured_fraction_max 0.987
_diffrn_reflns_theta_full 67.679
_diffrn_reflns_theta_max 74.563
_diffrn_reflns_theta_min 3.770
_diffrn_source 'micro-focus sealed X-ray tube'
_diffrn_standards_number 0
_exptl_absorpt_coefficient_mu 2.022
_exptl_absorpt_correction_T_max 1.00000
_exptl_absorpt_correction_T_min 0.72109
_exptl_absorpt_correction_type multi-scan
_exptl_absorpt_process_details
;
CrysAlisPro 1.171.40.15 (Rigaku Oxford Diffraction, 2018)
Empirical absorption correction using spherical harmonics,
 implemented in SCALE3 ABSPACK scaling algorithm.
;
_exptl_crystal_colour yellow
_exptl_crystal_colour_primary yellow
_exptl_crystal_density_diffrn 0.920
_exptl_crystal_description block
_exptl_crystal_F_000 6248
_exptl_crystal_size_max 0.06
_exptl_crystal_size_mid 0.05
_exptl_crystal_size_min 0.02
_refine_diff_density_max 1.749
_refine_diff_density_min -1.038
_refine_diff_density_rms 0.100
_refine_ls_extinction_method none
_refine_ls_goodness_of_fit_ref 0.966
_refine_ls_hydrogen_treatment constr
_refine_ls_matrix_type full
_refine_ls_number_parameters 838
_refine_ls_number_reflns 22242
_refine_ls_number_restraints 1
_refine_ls_restrained_S_all 0.966
_refine_ls_R_factor_all 0.1402
_refine_ls_R_factor_gt 0.0854
_refine_ls_shift/su_max 0.005
_refine_ls_shift/su_mean 0.002
_refine_ls_structure_factor_coef Fsqd
_refine_ls_weighting_details 'w=1/[\s^2^(Fo^2^)+(0.1668P)^2^] where P=(Fo^2^+2Fc^2^)/3'
_refine_ls_weighting_scheme calc
_refine_ls_wR_factor_gt 0.2385
_refine_ls_wR_factor_ref 0.2798
_reflns_Friedel_coverage 0.000
_reflns_number_gt 11110
_reflns_number_total 22242
_reflns_threshold_expression 'I > 2\s(I)'
_cod_data_source_file d1dt02589a2.cif
_cod_data_source_block znmntp1bpdc_x
_cod_database_code 7708164
_shelx_shelxl_version_number 2014/7
_shelx_space_group_comment
;
The symmetry employed for this shelxl refinement is uniquely defined
by the following loop, which should always be used as a source of
symmetry information in preference to the above space-group names.
They are only intended as comments.
;
_shelx_estimated_absorpt_t_max 0.961
_shelx_estimated_absorpt_t_min 0.888
_olex2_refinement_description
;
1. Fixed Uiso
 At 1.2 times of:
  All C(H) groups, All C(H,H) groups
 At 1.5 times of:
  All C(H,H,H) groups, All O(H,H) groups
2. Restrained distances
 O15-Mn2 \\sim Mn2-O14
 with sigma of 0.02
3. Uiso/Uaniso restraints and constraints
Uanis(C56) = Uanis(C57) = Uanis(C59) = Uanis(C58) = Uanis(N3) = Uanis(N2) =
Uanis(C60) = Uanis(C61) = Uanis(C62) = Uanis(C63) = Uanis(O13) = Uanis(O025) =
Uanis(C73) = Uanis(C72) = Uanis(C71) = Uanis(C70) = Uanis(C69) = Uanis(C68) =
Uanis(C67) = Uanis(C66) = Uanis(C65) = Uanis(C64) = Uanis(C83) = Uanis(C79) =
Uanis(C82) = Uanis(C80) = Uanis(C84) = Uanis(C78) = Uanis(C87) = Uanis(C88) =
Uanis(C86) = Uanis(C81)
Uanis(N4) = Uanis(N5)
Uanis(C57) = Uanis(C56) = Uanis(N4) = Uanis(N5)
Uanis(Mn2) = Uanis(Mn1)
Uanis(C74) = Uanis(C75) = Uanis(C77) = Uanis(C76)
Uanis(O15) = Uanis(O14)
4. Others
 Sof(N5)=Sof(C84)=Sof(C83)=Sof(H83)=Sof(C82)=Sof(H82)=Sof(C81)=Sof(H81)=
 Sof(C88)=Sof(H88)=Sof(C67)=Sof(C56)=Sof(H56A)=Sof(H56B)=Sof(C58)=Sof(H58A)=
 Sof(H58B)=Sof(N2)=Sof(O13)=Sof(C60)=Sof(H60)=Sof(C73)=Sof(C63)=Sof(C65)=
 Sof(H65)=Sof(C69)=Sof(H69)=Sof(C71)=Sof(Mn1)=1-FVAR(1)
 Sof(Mn2)=Sof(O025)=Sof(C68)=Sof(H68)=Sof(C70)=Sof(C64)=Sof(H64)=Sof(N3)=
 Sof(C72)=Sof(C62)=Sof(C61)=Sof(H61)=Sof(C59)=Sof(H59A)=Sof(H59B)=Sof(C57)=
 Sof(H57A)=Sof(H57B)=Sof(N4)=Sof(C78)=Sof(C66)=Sof(C80)=Sof(H80)=Sof(C79)=
 Sof(H79)=Sof(C86)=Sof(H86)=Sof(C87)=Sof(H87)=FVAR(1)
 Fixed Sof: H55A(0.5) H55(0.5) O14(0.5) H14A(0.5) H14B(0.5) O15(0.5) H15A(0.5)
 H15B(0.5)
5.a Rotating group:
 O14(H14A,H14B), O15(H15A,H15B)
5.b Secondary CH2 refined with riding coordinates:
 C56(H56A,H56B), C58(H58A,H58B), C59(H59A,H59B), C57(H57A,H57B)
5.c Aromatic/amide H refined with riding coordinates:
 C20(H20), C00R(H00R), C24(H24), C25(H25), C23(H23), C45(H45), C33(H33),
 C32(H32), C7(H7), C38(H38), C19(H19), C36(H36), C12(H12), C39(H39), C44(H44),
 C17(H17), C16(H16), C3(H3), C22(H22), C10(H10), C35(H35), C51(H51), C6(H6),
 C41(H41), C9(H9), C30(H30), C47(H47), C4(H4), C29(H29), C42(H42), C83(H83),
 C82(H82), C81(H81), C88(H88), C55(H55A), C55(H55), C68(H68), C64(H64),
 C61(H61), C60(H60), C65(H65), C69(H69), C80(H80), C79(H79), C86(H86), C87(H87)
5.d Fitted hexagon refined as free rotating group:
 C84(C83,C82,N1,C81,C88)
5.e Idealised Me refined as rotating group:
 C54(H54A,H54B,H54C), C53(H53A,H53B,H53C), C028(H02A,H02B,H02C), C75(H75A,H75B,
 H75C), C77(H77A,H77B,H77C), C76(H76A,H76B,H76C)
;
_smtbx_masks_void_probe_radius 1.2
_smtbx_masks_void_truncation_radius 1.2
_olex2_submission_special_instructions 'No special instructions were received'

loop_
_space_group_symop_operation_xyz
'x, y, z'
'-x, y, -z+1/2'
'x+1/2, y+1/2, z'
'-x+1/2, y+1/2, -z+1/2'
'-x, -y, -z'
'x, -y, z-1/2'
'-x+1/2, -y+1/2, -z'
'x+1/2, -y+1/2, z-1/2'

loop_
_atom_site_label
_atom_site_type_symbol
_atom_site_fract_x
_atom_site_fract_y
_atom_site_fract_z
_atom_site_U_iso_or_equiv
_atom_site_adp_type
_atom_site_occupancy
_atom_site_site_symmetry_order
_atom_site_calc_flag
_atom_site_refinement_flags_posn
_atom_site_refinement_flags_adp
_atom_site_refinement_flags_occupancy
_atom_site_disorder_assembly
_atom_site_disorder_group
Zn2 Zn 0.23715(2) -0.20384(4) 0.31958(3) 0.03601(18) Uani 1 1 d . . . . .
Zn1 Zn 0.12071(2) 0.70751(4) 0.20549(3) 0.03652(18) Uani 1 1 d . . . . .
Zn3 Zn 0.17950(2) 1.25409(5) -0.23787(3) 0.0429(2) Uani 1 1 d . . . . .
Mn2 Mn 0.4280(2) -0.2186(9) 0.5039(4) 0.119(2) Uani 0.564(5) 1 d D . P A 1
O2 O 0.19525(6) -0.1339(2) 0.30862(16) 0.0444(9) Uani 1 1 d . . . . .
O3 O 0.16375(6) 0.6274(2) 0.21656(15) 0.0407(9) Uani 1 1 d . . . . .
O5 O 0.15651(7) 0.8342(2) 0.20190(15) 0.0428(9) Uani 1 1 d . . . . .
O4 O 0.13066(6) 0.5825(2) 0.21237(17) 0.0431(9) Uani 1 1 d . . . . .
O10 O 0.20295(6) -0.3423(2) 0.32186(16) 0.0445(9) Uani 1 1 d . . . . .
O9 O 0.23350(6) -0.2770(2) 0.38106(15) 0.0442(9) Uani 1 1 d . . . . .
O8 O 0.16084(7) 1.2563(2) -0.18207(16) 0.0429(9) Uani 1 1 d . . . . .
O6 O 0.12415(7) 0.7807(2) 0.14372(16) 0.0462(9) Uani 1 1 d . . . . .
O11 O 0.23514(7) -0.7304(3) 0.74885(18) 0.0536(10) Uani 1 1 d . . . . .
O1 O 0.22585(6) -0.0812(2) 0.29987(19) 0.0484(10) Uani 1 1 d . . . . .
O7 O 0.12510(7) 1.2259(3) -0.22325(17) 0.0485(9) Uani 1 1 d . . . . .
O12 O 0.19909(7) -0.7536(3) 0.70791(17) 0.0467(9) Uani 1 1 d . . . . .
N6 N 0.26972(7) -0.1811(3) 0.3551(2) 0.0417(10) Uani 1 1 d . . . . .
O00I O 0.40684(8) -0.1275(4) 0.4916(3) 0.0876(18) Uani 1 1 d . . . . .
C00J C 0.19627(10) 0.0187(3) 0.2780(3) 0.0456(14) Uani 1 1 d . . . . .
C15 C 0.15755(10) 0.4707(3) 0.2255(3) 0.0458(14) Uani 1 1 d . . . . .
C20 C 0.17944(10) 0.4499(3) 0.2492(2) 0.0469(14) Uani 1 1 d . . . . .
H20 H 0.1899 0.4978 0.2597 0.056 Uiso 1 1 calc R U . . .
C11 C 0.14183(10) 0.8898(4) 0.1060(2) 0.0477(14) Uani 1 1 d . . . . .
C13 C 0.14149(9) 0.8308(3) 0.1550(2) 0.0388(12) Uani 1 1 d . . . . .
C26 C 0.20632(10) -0.0729(3) 0.2956(3) 0.0477(15) Uani 1 1 d . . . . .
C14 C 0.15015(10) 0.5677(3) 0.2176(2) 0.0409(13) Uani 1 1 d . . . . .
C00R C 0.15989(11) 0.9468(4) 0.1125(3) 0.0531(15) Uani 1 1 d . . . . .
H00R H 0.1718 0.9478 0.1485 0.064 Uiso 1 1 calc R U . . .
C24 C 0.20737(11) 0.0834(3) 0.2580(3) 0.0543(16) Uani 1 1 d . . . . .
H24 H 0.2209 0.0685 0.2539 0.065 Uiso 1 1 calc R U . . .
C25 C 0.19874(10) 0.1701(4) 0.2438(3) 0.0555(16) Uani 1 1 d . . . . .
H25 H 0.2064 0.2140 0.2297 0.067 Uiso 1 1 calc R U . . .
C2 C 0.14386(10) 1.1644(4) -0.1311(2) 0.0476(14) Uani 1 1 d . . . . .
C40 C 0.21679(10) -0.7232(4) 0.7074(3) 0.0474(13) Uani 1 1 d . . . . .
C23 C 0.17621(11) 0.0402(4) 0.2812(3) 0.0574(17) Uani 1 1 d . . . . .
H23 H 0.1682 -0.0047 0.2931 0.069 Uiso 1 1 calc R U . . .
C45 C 0.27987(10) -0.1066(4) 0.3427(3) 0.0462(13) Uani 1 1 d . . . . .
H45 H 0.2711 -0.0608 0.3183 0.055 Uiso 1 1 calc R U . . .
C37 C 0.21730(10) -0.6734(4) 0.6541(2) 0.0460(13) Uani 1 1 d . . . . .
C33 C 0.23338(10) -0.3845(4) 0.4735(2) 0.0486(14) Uani 1 1 d . . . . .
H33 H 0.2438 -0.3369 0.4806 0.058 Uiso 1 1 calc R U . . .
C27 C 0.21800(9) -0.3347(3) 0.3698(2) 0.0408(12) Uani 1 1 d . . . . .
C28 C 0.21851(10) -0.3958(3) 0.4191(2) 0.0430(13) Uani 1 1 d . . . . .
C31 C 0.21884(11) -0.5128(4) 0.5089(3) 0.0532(15) Uani 1 1 d . . . . .
C34 C 0.21833(11) -0.5727(4) 0.5585(2) 0.0500(15) Uani 1 1 d . . . . .
C32 C 0.23355(11) -0.4411(4) 0.5189(3) 0.0527(16) Uani 1 1 d . . . . .
H32 H 0.2437 -0.4310 0.5570 0.063 Uiso 1 1 calc R U . . .
C7 C 0.16328(11) 1.1364(4) -0.0896(3) 0.0551(15) Uani 1 1 d . . . . .
H7 H 0.1768 1.1536 -0.0935 0.066 Uiso 1 1 calc R U . . .
C1 C 0.14370(10) 1.2199(4) -0.1830(3) 0.0460(13) Uani 1 1 d . . . . .
C38 C 0.19819(11) -0.6573(4) 0.6082(3) 0.0532(15) Uani 1 1 d . . . . .
H38 H 0.1847 -0.6812 0.6090 0.064 Uiso 1 1 calc R U . . .
C19 C 0.18663(11) 0.3611(4) 0.2582(3) 0.0510(15) Uani 1 1 d . . . . .
H19 H 0.2018 0.3479 0.2753 0.061 Uiso 1 1 calc R U . . .
C36 C 0.23699(10) -0.6436(4) 0.6513(3) 0.0529(15) Uani 1 1 d . . . . .
H36 H 0.2502 -0.6582 0.6818 0.063 Uiso 1 1 calc R U . . .
C12 C 0.16048(11) 1.0018(4) 0.0666(3) 0.0559(16) Uani 1 1 d . . . . .
H12 H 0.1727 1.0403 0.0719 0.067 Uiso 1 1 calc R U . . .
C43 C 0.31518(10) -0.1612(4) 0.3980(3) 0.0542(15) Uani 1 1 d . . . . .
C39 C 0.19854(11) -0.6063(4) 0.5607(3) 0.0541(15) Uani 1 1 d . . . . .
H39 H 0.1853 -0.5941 0.5296 0.065 Uiso 1 1 calc R U . . .
C44 C 0.30143(10) -0.0954(4) 0.3633(3) 0.0505(14) Uani 1 1 d . . . . .
H44 H 0.3076 -0.0414 0.3542 0.061 Uiso 1 1 calc R U . . .
C17 C 0.14924(11) 0.3102(4) 0.2168(3) 0.0594(18) Uani 1 1 d . . . . .
H17 H 0.1388 0.2625 0.2046 0.071 Uiso 1 1 calc R U . . .
C16 C 0.14206(10) 0.4013(3) 0.2092(3) 0.0522(15) Uani 1 1 d . . . . .
H16 H 0.1269 0.4151 0.1932 0.063 Uiso 1 1 calc R U . . .
C50 C 0.37241(11) -0.0542(5) 0.4571(3) 0.0592(17) Uani 1 1 d . . . . .
C18 C 0.17100(11) 0.2895(3) 0.2415(3) 0.0528(15) Uani 1 1 d . . . . .
C3 C 0.12417(11) 1.1395(4) -0.1250(3) 0.0572(16) Uani 1 1 d . . . . .
H3 H 0.1107 1.1581 -0.1534 0.069 Uiso 1 1 calc R U . . .
C22 C 0.16746(11) 0.1277(4) 0.2670(3) 0.0593(17) Uani 1 1 d . . . . .
H22 H 0.1535 0.1417 0.2691 0.071 Uiso 1 1 calc R U . . .
C10 C 0.12491(12) 0.8872(5) 0.0519(3) 0.0621(18) Uani 1 1 d . . . . .
H10 H 0.1129 0.8476 0.0463 0.074 Uiso 1 1 calc R U . . .
C21 C 0.17911(10) 0.1930(3) 0.2502(3) 0.0522(15) Uani 1 1 d . . . . .
C35 C 0.23761(11) -0.5927(4) 0.6044(3) 0.0563(16) Uani 1 1 d . . . . .
H35 H 0.2512 -0.5712 0.6034 0.068 Uiso 1 1 calc R U . . .
C51 C 0.34990(11) -0.0680(5) 0.4333(3) 0.0635(18) Uani 1 1 d . . . . .
H51 H 0.3409 -0.0155 0.4257 0.076 Uiso 1 1 calc R U . . .
C49 C 0.38550(12) -0.1364(5) 0.4674(4) 0.070(2) Uani 1 1 d . . . . .
C8 C 0.14357(11) 1.0014(4) 0.0136(3) 0.0562(16) Uani 1 1 d . . . . .
C5 C 0.14372(11) 1.0576(4) -0.0355(3) 0.0549(16) Uani 1 1 d . . . . .
C46 C 0.33927(11) -0.1529(5) 0.4194(3) 0.0596(17) Uani 1 1 d . . . . .
C6 C 0.16343(11) 1.0834(4) -0.0422(3) 0.0558(16) Uani 1 1 d . . . . .
H6 H 0.1770 1.0646 -0.0143 0.067 Uiso 1 1 calc R U . . .
C52 C 0.38264(11) 0.0403(5) 0.4719(3) 0.0653(19) Uani 1 1 d . . . . .
C41 C 0.28277(10) -0.2439(4) 0.3904(3) 0.0545(15) Uani 1 1 d . . . . .
H41 H 0.2762 -0.2959 0.4005 0.065 Uiso 1 1 calc R U . . .
C54 C 0.36516(12) 0.1146(5) 0.4542(3) 0.074(2) Uani 1 1 d . . . . .
H54A H 0.3721 0.1740 0.4661 0.112 Uiso 1 1 calc R U . . .
H54B H 0.3544 0.1038 0.4732 0.112 Uiso 1 1 calc R U . . .
H54C H 0.3578 0.1137 0.4117 0.112 Uiso 1 1 calc R U . . .
C48 C 0.37500(12) -0.2239(5) 0.4507(4) 0.070(2) Uani 1 1 d . . . . .
C9 C 0.12556(12) 0.9419(5) 0.0065(3) 0.067(2) Uani 1 1 d . . . . .
H9 H 0.1139 0.9398 -0.0298 0.080 Uiso 1 1 calc R U . . .
C30 C 0.20402(13) -0.5252(5) 0.4533(3) 0.069(2) Uani 1 1 d . . . . .
H30 H 0.1939 -0.5742 0.4457 0.082 Uiso 1 1 calc R U . . .
C47 C 0.35261(11) -0.2276(5) 0.4281(3) 0.068(2) Uani 1 1 d . . . . .
H47 H 0.3459 -0.2855 0.4178 0.082 Uiso 1 1 calc R U . . .
C4 C 0.12399(12) 1.0873(5) -0.0773(3) 0.0628(18) Uani 1 1 d . . . . .
H4 H 0.1105 1.0719 -0.0731 0.075 Uiso 1 1 calc R U . . .
C29 C 0.20369(12) -0.4675(4) 0.4085(3) 0.066(2) Uani 1 1 d . . . . .
H29 H 0.1934 -0.4767 0.3705 0.079 Uiso 1 1 calc R U . . .
C42 C 0.30487(10) -0.2361(4) 0.4122(3) 0.0575(16) Uani 1 1 d . . . . .
H42 H 0.3134 -0.2820 0.4372 0.069 Uiso 1 1 calc R U . . .
N5 N 0.4086(13) -0.315(4) 0.472(4) 0.099(10) Uani 0.436(5) 1 d . . P A 2
O025 O 0.45139(17) -0.1269(8) 0.5226(6) 0.0969(15) Uani 0.564(5) 1 d . . P A 1
C53 C 0.39839(12) 0.0579(6) 0.4386(4) 0.078(2) Uani 1 1 d . . . . .
H53A H 0.3904 0.0538 0.3966 0.117 Uiso 1 1 calc R U . . .
H53B H 0.4101 0.0123 0.4498 0.117 Uiso 1 1 calc R U . . .
H53C H 0.4048 0.1186 0.4482 0.117 Uiso 1 1 calc R U . . .
C028 C 0.39470(13) 0.0480(6) 0.5381(3) 0.079(2) Uani 1 1 d . . . . .
H02A H 0.4027 0.1056 0.5468 0.118 Uiso 1 1 calc R U . . .
H02B H 0.4050 -0.0026 0.5512 0.118 Uiso 1 1 calc R U . . .
H02C H 0.3841 0.0458 0.5583 0.118 Uiso 1 1 calc R U . . .
C84 C 0.54367(9) -0.1559(9) 0.6516(7) 0.0969(15) Uani 0.436(5) 1 d G . P A 2
C83 C 0.55257(12) -0.2378(8) 0.6771(7) 0.0969(15) Uani 0.436(5) 1 d G . P A 2
H83 H 0.5435 -0.2822 0.6856 0.116 Uiso 0.436(5) 1 calc R U P A 2
C82 C 0.57475(13) -0.2549(5) 0.6903(5) 0.0969(15) Uani 0.436(5) 1 d G . P A 2
H82 H 0.5808 -0.3109 0.7078 0.116 Uiso 0.436(5) 1 calc R U P A 2
N1 N 0.58801(7) -0.1899(4) 0.6780(3) 0.0639(16) Uani 1 1 d G . . . .
C81 C 0.57911(13) -0.1080(5) 0.6524(5) 0.0969(15) Uani 0.436(5) 1 d G . P A 2
H81 H 0.5882 -0.0636 0.6439 0.116 Uiso 0.436(5) 1 calc R U P A 2
C88 C 0.55693(14) -0.0910(7) 0.6392(7) 0.0969(15) Uani 0.436(5) 1 d G . P A 2
H88 H 0.5508 -0.0350 0.6217 0.116 Uiso 0.436(5) 1 calc R U P A 2
C55 C 0.38749(13) -0.3047(6) 0.4545(4) 0.089(3) Uani 1 1 d . . . . .
H55A H 0.3792 -0.3588 0.4426 0.107 Uiso 0.5 1 calc R U P A 2
H55 H 0.3799 -0.3580 0.4366 0.107 Uiso 0.5 1 calc R U P A 1
C67 C 0.5177(5) -0.152(2) 0.6206(17) 0.0969(15) Uani 0.436(5) 1 d . . P A 2
C68 C 0.5080(3) -0.0774(17) 0.5956(9) 0.0969(15) Uani 0.564(5) 1 d . . P A 1
H68 H 0.5172 -0.0255 0.6047 0.116 Uiso 0.564(5) 1 calc R U P A 1
C70 C 0.4859(3) -0.0612(16) 0.5719(9) 0.0969(15) Uani 0.564(5) 1 d . . P A 1
C64 C 0.5050(3) -0.2405(13) 0.5788(9) 0.0969(15) Uani 0.564(5) 1 d . . P A 1
H64 H 0.5111 -0.2985 0.5766 0.116 Uiso 0.564(5) 1 calc R U P A 1
N3 N 0.44981(19) -0.3108(9) 0.5066(8) 0.0969(15) Uani 0.564(5) 1 d . . P A 1
C72 C 0.4724(3) -0.1390(13) 0.5475(9) 0.0969(15) Uani 0.564(5) 1 d . . P A 1
C56 C 0.4185(6) -0.399(2) 0.4599(17) 0.099(10) Uani 0.436(5) 1 d . . P A 2
H56A H 0.4251 -0.3913 0.4293 0.119 Uiso 0.436(5) 1 calc R U P A 2
H56B H 0.4082 -0.4509 0.4502 0.119 Uiso 0.436(5) 1 calc R U P A 2
C62 C 0.4829(3) -0.2267(13) 0.5536(9) 0.0969(15) Uani 0.564(5) 1 d . . P A 1
C61 C 0.4702(2) -0.3024(11) 0.5213(9) 0.0969(15) Uani 0.564(5) 1 d . . P A 1
H61 H 0.4779 -0.3496 0.5103 0.116 Uiso 0.564(5) 1 calc R U P A 1
C58 C 0.4396(3) -0.4071(14) 0.5359(11) 0.0969(15) Uani 0.436(5) 1 d . . P A 2
H58A H 0.4325 -0.4251 0.5642 0.116 Uiso 0.436(5) 1 calc R U P A 2
H58B H 0.4508 -0.4531 0.5369 0.116 Uiso 0.436(5) 1 calc R U P A 2
N2 N 0.4496(3) -0.3188(12) 0.5508(10) 0.0969(15) Uani 0.436(5) 1 d . . P A 2
O13 O 0.4514(2) -0.1306(11) 0.5570(8) 0.0969(15) Uani 0.436(5) 1 d . . P A 2
C60 C 0.4711(3) -0.3100(15) 0.5710(12) 0.0969(15) Uani 0.436(5) 1 d . . P A 2
H60 H 0.4797 -0.3635 0.5756 0.116 Uiso 0.436(5) 1 calc R U P A 2
C73 C 0.4731(4) -0.1384(17) 0.5782(12) 0.0969(15) Uani 0.436(5) 1 d . . P A 2
C63 C 0.4825(3) -0.2237(17) 0.5865(12) 0.0969(15) Uani 0.436(5) 1 d . . P A 2
C59 C 0.4381(2) -0.3895(11) 0.4701(9) 0.0969(15) Uani 0.564(5) 1 d . . P A 1
H59A H 0.4331 -0.3744 0.4281 0.116 Uiso 0.564(5) 1 calc R U P A 1
H59B H 0.4476 -0.4438 0.4774 0.116 Uiso 0.564(5) 1 calc R U P A 1
C57 C 0.4190(5) -0.4052(17) 0.4897(12) 0.099(10) Uani 0.564(5) 1 d . . P A 1
H57A H 0.4239 -0.4227 0.5313 0.119 Uiso 0.564(5) 1 calc R U P A 1
H57B H 0.4092 -0.4530 0.4660 0.119 Uiso 0.564(5) 1 calc R U P A 1
C65 C 0.5051(3) -0.2259(17) 0.6085(11) 0.0969(15) Uani 0.436(5) 1 d . . P A 2
H65 H 0.5121 -0.2835 0.6155 0.116 Uiso 0.436(5) 1 calc R U P A 2
N4 N 0.4074(10) -0.310(3) 0.479(3) 0.099(10) Uani 0.564(5) 1 d . . P A 1
C69 C 0.5079(4) -0.075(2) 0.6168(12) 0.0969(15) Uani 0.436(5) 1 d . . P A 2
H69 H 0.5166 -0.0217 0.6296 0.116 Uiso 0.436(5) 1 calc R U P A 2
C71 C 0.4858(4) -0.065(2) 0.5954(12) 0.0969(15) Uani 0.436(5) 1 d . . P A 2
C78 C 0.5413(2) -0.1767(11) 0.6307(9) 0.0969(15) Uani 0.564(5) 1 d . . P A 1
C66 C 0.5190(4) -0.1670(16) 0.6085(13) 0.0969(15) Uani 0.564(5) 1 d . . P A 1
C80 C 0.5748(2) -0.2431(11) 0.6288(8) 0.0969(15) Uani 0.564(5) 1 d . . P A 1
H80 H 0.5819 -0.2826 0.6103 0.116 Uiso 0.564(5) 1 calc R U P A 1
C79 C 0.5531(2) -0.2391(11) 0.6085(9) 0.0969(15) Uani 0.564(5) 1 d . . P A 1
H79 H 0.5453 -0.2792 0.5780 0.116 Uiso 0.564(5) 1 calc R U P A 1
C86 C 0.5780(2) -0.1248(11) 0.6870(9) 0.0969(15) Uani 0.564(5) 1 d . . P A 1
H86 H 0.5865 -0.0792 0.7123 0.116 Uiso 0.564(5) 1 calc R U P A 1
C87 C 0.5557(2) -0.1102(12) 0.6644(9) 0.0969(15) Uani 0.564(5) 1 d . . P A 1
H87 H 0.5500 -0.0540 0.6717 0.116 Uiso 0.564(5) 1 calc R U P A 1
Mn1 Mn 0.4302(3) -0.2067(12) 0.5241(7) 0.119(2) Uani 0.436(5) 1 d . . P A 2
C74 C 0.4756(2) 0.0338(11) 0.5753(11) 0.214(5) Uani 1 1 d . . . . .
C75 C 0.4628(2) 0.0540(10) 0.5158(9) 0.214(5) Uani 1 1 d . . . . .
H75A H 0.4723 0.0777 0.4956 0.322 Uiso 1 1 calc R U . . .
H75B H 0.4517 0.0996 0.5148 0.322 Uiso 1 1 calc R U . . .
H75C H 0.4556 -0.0015 0.4963 0.322 Uiso 1 1 calc R U . . .
C77 C 0.4597(2) 0.0347(10) 0.6132(9) 0.214(5) Uani 1 1 d . . . . .
H77A H 0.4467 -0.0023 0.5937 0.322 Uiso 1 1 calc R U . . .
H77B H 0.4552 0.0972 0.6170 0.322 Uiso 1 1 calc R U . . .
H77C H 0.4675 0.0097 0.6520 0.322 Uiso 1 1 calc R U . . .
C76 C 0.4941(2) 0.1064(9) 0.6002(9) 0.214(5) Uani 1 1 d . . . . .
H76A H 0.4888 0.1658 0.5829 0.322 Uiso 1 1 calc R U . . .
H76B H 0.5070 0.0888 0.5906 0.322 Uiso 1 1 calc R U . . .
H76C H 0.4981 0.1099 0.6426 0.322 Uiso 1 1 calc R U . . .
O14 O 0.4262(3) -0.2367(9) 0.5990(7) 0.138(4) Uani 0.5 1 d D . P A 1
H14A H 0.4367 -0.2372 0.6330 0.207 Uiso 0.5 1 d R U P A 1
H14B H 0.4143 -0.2438 0.6070 0.207 Uiso 0.5 1 d R U P A 1
O15 O 0.4272(3) -0.1907(9) 0.4074(7) 0.138(4) Uani 0.5 1 d D . P A 1
H15A H 0.4327 -0.1418 0.3941 0.207 Uiso 0.5 1 d R U P A 1
H15B H 0.4213 -0.2263 0.3753 0.207 Uiso 0.5 1 d R U P A 1

loop_
_atom_site_aniso_label
_atom_site_aniso_U_11
_atom_site_aniso_U_22
_atom_site_aniso_U_33
_atom_site_aniso_U_23
_atom_site_aniso_U_13
_atom_site_aniso_U_12
Zn2 0.0440(4) 0.0272(3) 0.0369(4) 0.0008(3) 0.0139(3) 0.0013(3)
Zn1 0.0458(4) 0.0263(3) 0.0369(4) -0.0018(3) 0.0136(3) 0.0003(3)
Zn3 0.0564(4) 0.0294(3) 0.0428(4) -0.0012(3) 0.0168(3) 0.0006(3)
Mn2 0.036(2) 0.068(3) 0.219(7) -0.027(4) -0.001(4) -0.0042(17)
O2 0.062(2) 0.0209(16) 0.045(2) -0.0059(15) 0.0116(18) -0.0015(15)
O3 0.059(2) 0.0212(15) 0.0393(19) -0.0047(14) 0.0131(17) -0.0006(15)
O5 0.067(3) 0.0262(16) 0.0346(19) 0.0086(14) 0.0163(18) 0.0064(16)
O4 0.053(2) 0.0266(16) 0.048(2) 0.0039(15) 0.0153(18) -0.0022(15)
O10 0.054(2) 0.0318(18) 0.042(2) 0.0071(16) 0.0088(18) 0.0024(16)
O9 0.057(2) 0.0347(18) 0.0355(19) 0.0055(15) 0.0095(17) -0.0044(16)
O8 0.061(3) 0.0366(18) 0.039(2) -0.0004(16) 0.0275(18) -0.0016(17)
O6 0.055(2) 0.040(2) 0.041(2) 0.0093(16) 0.0145(18) 0.0017(17)
O11 0.061(3) 0.053(2) 0.048(2) 0.0150(19) 0.020(2) -0.0032(19)
O1 0.047(2) 0.0265(17) 0.066(3) 0.0018(17) 0.0120(19) 0.0019(15)
O7 0.058(3) 0.047(2) 0.045(2) 0.0091(17) 0.0233(19) -0.0012(18)
O12 0.054(2) 0.044(2) 0.048(2) -0.0028(17) 0.0251(19) -0.0038(18)
N6 0.042(2) 0.037(2) 0.045(3) 0.0040(19) 0.013(2) 0.0009(18)
O00I 0.047(3) 0.081(4) 0.120(5) 0.019(3) 0.010(3) -0.001(2)
C00J 0.053(3) 0.021(2) 0.059(4) 0.002(2) 0.014(3) 0.004(2)
C15 0.069(4) 0.023(2) 0.049(3) 0.004(2) 0.025(3) -0.003(2)
C20 0.062(4) 0.025(2) 0.048(3) -0.003(2) 0.012(3) -0.006(2)
C11 0.061(4) 0.036(3) 0.042(3) 0.008(2) 0.013(3) 0.002(2)
C13 0.050(3) 0.036(2) 0.035(3) 0.003(2) 0.020(2) 0.007(2)
C26 0.060(4) 0.017(2) 0.053(3) 0.001(2) 0.004(3) -0.003(2)
C14 0.060(4) 0.022(2) 0.039(3) 0.003(2) 0.014(3) -0.005(2)
C00R 0.062(4) 0.046(3) 0.050(3) 0.010(3) 0.018(3) -0.002(3)
C24 0.059(4) 0.025(2) 0.079(4) 0.004(3) 0.023(3) 0.002(2)
C25 0.059(4) 0.024(2) 0.083(5) 0.008(3) 0.024(3) -0.005(2)
C2 0.064(4) 0.042(3) 0.038(3) 0.007(2) 0.020(3) 0.000(3)
C40 0.057(4) 0.040(3) 0.046(3) -0.003(2) 0.019(3) 0.000(3)
C23 0.064(4) 0.024(2) 0.080(5) 0.008(3) 0.020(3) -0.003(2)
C45 0.050(3) 0.040(3) 0.053(3) 0.002(2) 0.023(3) -0.001(2)
C37 0.053(3) 0.046(3) 0.042(3) 0.000(2) 0.021(3) -0.006(3)
C33 0.063(4) 0.038(3) 0.042(3) 0.004(2) 0.014(3) -0.010(3)
C27 0.053(3) 0.028(2) 0.040(3) -0.001(2) 0.014(3) 0.001(2)
C28 0.055(3) 0.033(3) 0.042(3) 0.005(2) 0.019(3) -0.005(2)
C31 0.069(4) 0.045(3) 0.045(3) 0.008(3) 0.019(3) -0.011(3)
C34 0.070(4) 0.038(3) 0.040(3) 0.005(2) 0.017(3) -0.006(3)
C32 0.079(5) 0.045(3) 0.037(3) -0.002(2) 0.023(3) -0.012(3)
C7 0.057(4) 0.046(3) 0.063(4) 0.003(3) 0.021(3) -0.003(3)
C1 0.058(4) 0.037(3) 0.048(3) 0.000(2) 0.024(3) 0.005(3)
C38 0.058(4) 0.052(3) 0.050(3) 0.008(3) 0.019(3) -0.010(3)
C19 0.061(4) 0.029(3) 0.059(4) 0.008(2) 0.015(3) 0.004(2)
C36 0.052(4) 0.059(4) 0.046(3) 0.016(3) 0.014(3) -0.002(3)
C12 0.060(4) 0.049(3) 0.053(4) 0.017(3) 0.013(3) -0.004(3)
C43 0.050(4) 0.052(3) 0.060(4) 0.003(3) 0.018(3) -0.001(3)
C39 0.056(4) 0.057(4) 0.047(3) 0.006(3) 0.016(3) -0.006(3)
C44 0.052(4) 0.047(3) 0.052(3) 0.011(3) 0.018(3) -0.003(3)
C17 0.056(4) 0.027(3) 0.088(5) 0.000(3) 0.016(3) -0.009(2)
C16 0.055(4) 0.028(3) 0.066(4) 0.000(3) 0.011(3) 0.000(2)
C50 0.051(4) 0.063(4) 0.060(4) 0.011(3) 0.016(3) -0.004(3)
C18 0.066(4) 0.020(2) 0.067(4) -0.001(2) 0.016(3) -0.001(2)
C3 0.055(4) 0.066(4) 0.049(3) 0.021(3) 0.014(3) 0.010(3)
C22 0.060(4) 0.029(3) 0.090(5) 0.003(3) 0.028(4) 0.001(3)
C10 0.068(4) 0.067(4) 0.046(3) 0.011(3) 0.013(3) -0.010(3)
C21 0.057(4) 0.026(2) 0.068(4) 0.003(3) 0.014(3) -0.007(2)
C35 0.061(4) 0.053(3) 0.055(4) 0.013(3) 0.021(3) -0.008(3)
C51 0.052(4) 0.069(4) 0.067(4) 0.011(3) 0.017(3) 0.001(3)
C49 0.056(4) 0.063(4) 0.088(5) 0.018(4) 0.019(4) -0.002(3)
C8 0.062(4) 0.054(3) 0.047(3) 0.015(3) 0.012(3) -0.006(3)
C5 0.058(4) 0.054(3) 0.049(3) 0.021(3) 0.014(3) -0.005(3)
C46 0.052(4) 0.062(4) 0.063(4) 0.007(3) 0.017(3) -0.002(3)
C6 0.068(4) 0.050(3) 0.043(3) 0.015(3) 0.010(3) 0.005(3)
C52 0.054(4) 0.062(4) 0.069(4) 0.012(3) 0.008(3) -0.004(3)
C41 0.053(4) 0.049(3) 0.059(4) 0.014(3) 0.016(3) 0.005(3)
C54 0.071(5) 0.068(4) 0.078(5) 0.014(4) 0.017(4) -0.012(4)
C48 0.051(4) 0.073(5) 0.086(5) 0.013(4) 0.022(4) 0.006(3)
C9 0.066(4) 0.065(4) 0.055(4) 0.022(3) 0.003(3) -0.008(3)
C30 0.099(6) 0.060(4) 0.038(3) 0.011(3) 0.012(3) -0.035(4)
C47 0.049(4) 0.063(4) 0.086(5) 0.007(4) 0.016(4) -0.010(3)
C4 0.064(4) 0.065(4) 0.065(4) 0.016(3) 0.030(3) -0.006(3)
C29 0.085(5) 0.057(4) 0.045(3) 0.014(3) 0.010(3) -0.028(3)
C42 0.049(4) 0.055(4) 0.066(4) 0.018(3) 0.017(3) 0.001(3)
N5 0.064(4) 0.073(5) 0.15(3) -0.003(9) 0.031(11) 0.009(4)
O025 0.0480(13) 0.0849(19) 0.148(4) -0.014(3) 0.022(2) 0.0022(12)
C53 0.063(5) 0.094(6) 0.076(5) 0.022(4) 0.023(4) -0.018(4)
C028 0.069(5) 0.085(5) 0.076(5) 0.019(4) 0.017(4) -0.016(4)
C84 0.0480(13) 0.0849(19) 0.148(4) -0.014(3) 0.022(2) 0.0022(12)
C83 0.0480(13) 0.0849(19) 0.148(4) -0.014(3) 0.022(2) 0.0022(12)
C82 0.0480(13) 0.0849(19) 0.148(4) -0.014(3) 0.022(2) 0.0022(12)
N1 0.037(3) 0.056(3) 0.087(4) 0.013(3) 0.006(3) -0.001(2)
C81 0.0480(13) 0.0849(19) 0.148(4) -0.014(3) 0.022(2) 0.0022(12)
C88 0.0480(13) 0.0849(19) 0.148(4) -0.014(3) 0.022(2) 0.0022(12)
C55 0.052(4) 0.079(5) 0.134(8) -0.002(5) 0.029(5) 0.004(4)
C67 0.0480(13) 0.0849(19) 0.148(4) -0.014(3) 0.022(2) 0.0022(12)
C68 0.0480(13) 0.0849(19) 0.148(4) -0.014(3) 0.022(2) 0.0022(12)
C70 0.0480(13) 0.0849(19) 0.148(4) -0.014(3) 0.022(2) 0.0022(12)
C64 0.0480(13) 0.0849(19) 0.148(4) -0.014(3) 0.022(2) 0.0022(12)
N3 0.0480(13) 0.0849(19) 0.148(4) -0.014(3) 0.022(2) 0.0022(12)
C72 0.0480(13) 0.0849(19) 0.148(4) -0.014(3) 0.022(2) 0.0022(12)
C56 0.064(4) 0.073(5) 0.15(3) -0.003(9) 0.031(11) 0.009(4)
C62 0.0480(13) 0.0849(19) 0.148(4) -0.014(3) 0.022(2) 0.0022(12)
C61 0.0480(13) 0.0849(19) 0.148(4) -0.014(3) 0.022(2) 0.0022(12)
C58 0.0480(13) 0.0849(19) 0.148(4) -0.014(3) 0.022(2) 0.0022(12)
N2 0.0480(13) 0.0849(19) 0.148(4) -0.014(3) 0.022(2) 0.0022(12)
O13 0.0480(13) 0.0849(19) 0.148(4) -0.014(3) 0.022(2) 0.0022(12)
C60 0.0480(13) 0.0849(19) 0.148(4) -0.014(3) 0.022(2) 0.0022(12)
C73 0.0480(13) 0.0849(19) 0.148(4) -0.014(3) 0.022(2) 0.0022(12)
C63 0.0480(13) 0.0849(19) 0.148(4) -0.014(3) 0.022(2) 0.0022(12)
C59 0.0480(13) 0.0849(19) 0.148(4) -0.014(3) 0.022(2) 0.0022(12)
C57 0.064(4) 0.073(5) 0.15(3) -0.003(9) 0.031(11) 0.009(4)
C65 0.0480(13) 0.0849(19) 0.148(4) -0.014(3) 0.022(2) 0.0022(12)
N4 0.064(4) 0.073(5) 0.15(3) -0.003(9) 0.031(11) 0.009(4)
C69 0.0480(13) 0.0849(19) 0.148(4) -0.014(3) 0.022(2) 0.0022(12)
C71 0.0480(13) 0.0849(19) 0.148(4) -0.014(3) 0.022(2) 0.0022(12)
C78 0.0480(13) 0.0849(19) 0.148(4) -0.014(3) 0.022(2) 0.0022(12)
C66 0.0480(13) 0.0849(19) 0.148(4) -0.014(3) 0.022(2) 0.0022(12)
C80 0.0480(13) 0.0849(19) 0.148(4) -0.014(3) 0.022(2) 0.0022(12)
C79 0.0480(13) 0.0849(19) 0.148(4) -0.014(3) 0.022(2) 0.0022(12)
C86 0.0480(13) 0.0849(19) 0.148(4) -0.014(3) 0.022(2) 0.0022(12)
C87 0.0480(13) 0.0849(19) 0.148(4) -0.014(3) 0.022(2) 0.0022(12)
Mn1 0.036(2) 0.068(3) 0.219(7) -0.027(4) -0.001(4) -0.0042(17)
C74 0.076(4) 0.128(5) 0.396(14) -0.022(8) 0.026(6) 0.025(4)
C75 0.076(4) 0.128(5) 0.396(14) -0.022(8) 0.026(6) 0.025(4)
C77 0.076(4) 0.128(5) 0.396(14) -0.022(8) 0.026(6) 0.025(4)
C76 0.076(4) 0.128(5) 0.396(14) -0.022(8) 0.026(6) 0.025(4)
O14 0.224(14) 0.077(6) 0.142(9) -0.013(6) 0.100(10) -0.028(8)
O15 0.224(14) 0.077(6) 0.142(9) -0.013(6) 0.100(10) -0.028(8)

loop_
_atom_type_symbol
_atom_type_description
_atom_type_scat_dispersion_real
_atom_type_scat_dispersion_imag
_atom_type_scat_source
C C 0.0181 0.0091 'International Tables Vol C Tables 4.2.6.8 and 6.1.1.4'
H H 0.0000 0.0000 'International Tables Vol C Tables 4.2.6.8 and 6.1.1.4'
Mn Mn -0.5299 2.8052 'International Tables Vol C Tables 4.2.6.8 and 6.1.1.4'
N N 0.0311 0.0180 'International Tables Vol C Tables 4.2.6.8 and 6.1.1.4'
O O 0.0492 0.0322 'International Tables Vol C Tables 4.2.6.8 and 6.1.1.4'
Zn Zn -1.5491 0.6778 'International Tables Vol C Tables 4.2.6.8 and 6.1.1.4'

loop_
_geom_angle_atom_site_label_1
_geom_angle_atom_site_label_2
_geom_angle_atom_site_label_3
_geom_angle
_geom_angle_site_symmetry_1
_geom_angle_site_symmetry_3
_geom_angle_publ_flag
O9 Zn2 O11 115.15(17) . 6_545 ?
O9 Zn2 O1 124.95(18) . . ?
O9 Zn2 N6 98.70(17) . . ?
O11 Zn2 O1 109.78(18) 6_545 . ?
O11 Zn2 N6 101.69(19) 6_545 . ?
O1 Zn2 N6 101.75(17) . . ?
O4 Zn1 N1 101(5) . 8_455 ?
O6 Zn1 O4 118.19(17) . . ?
O6 Zn1 O7 113.62(17) . 6_576 ?
O6 Zn1 N1 102(6) . 8_455 ?
O7 Zn1 O4 117.53(17) 6_576 . ?
O7 Zn1 N1 100(6) 6_576 8_455 ?
O3 Zn3 O2 179.53(17) 6_575 6_565 ?
O3 Zn3 O5 92.40(14) 6_575 6_575 ?
O3 Zn3 O10 87.77(14) 6_575 6_565 ?
O3 Zn3 O12 90.14(15) 6_575 1_574 ?
O5 Zn3 O2 87.51(14) 6_575 6_565 ?
O5 Zn3 O10 179.06(16) 6_575 6_565 ?
O10 Zn3 O2 92.33(14) 6_565 6_565 ?
O8 Zn3 O2 87.02(15) . 6_565 ?
O8 Zn3 O3 92.52(15) . 6_575 ?
O8 Zn3 O5 91.76(15) . 6_575 ?
O8 Zn3 O10 89.15(15) . 6_565 ?
O8 Zn3 O12 177.33(15) . 1_574 ?
O12 Zn3 O2 90.31(16) 1_574 6_565 ?
O12 Zn3 O5 88.14(15) 1_574 6_575 ?
O12 Zn3 O10 90.94(16) 1_574 6_565 ?
O00I Mn2 O025 90.8(6) . . ?
O00I Mn2 N3 172.7(9) . . ?
O00I Mn2 O14 87.4(7) . . ?
O00I Mn2 O15 87.4(7) . . ?
O025 Mn2 O14 98.3(6) . . ?
O025 Mn2 O15 82.0(7) . . ?
N3 Mn2 O025 88.4(7) . . ?
N3 Mn2 O14 99.8(9) . . ?
N3 Mn2 O15 85.3(8) . . ?
N4 Mn2 O00I 93.2(15) . . ?
N4 Mn2 O025 173(2) . . ?
N4 Mn2 N3 86.8(15) . . ?
N4 Mn2 O14 88(3) . . ?
N4 Mn2 O15 92(3) . . ?
O15 Mn2 O14 174.8(9) . . ?
C26 O2 Zn3 131.3(4) . 6_566 ?
C14 O3 Zn3 141.1(4) . 6_576 ?
C13 O5 Zn3 139.6(3) . 6_576 ?
C14 O4 Zn1 118.1(3) . . ?
C27 O10 Zn3 136.8(3) . 6_566 ?
C27 O9 Zn2 120.4(3) . . ?
C1 O8 Zn3 134.5(4) . . ?
C13 O6 Zn1 118.7(3) . . ?
C40 O11 Zn2 120.2(4) . 6_546 ?
C26 O1 Zn2 113.6(3) . . ?
C1 O7 Zn1 122.5(4) . 6_575 ?
C40 O12 Zn3 138.0(4) . 1_536 ?
C45 N6 Zn2 123.6(4) . . ?
C41 N6 Zn2 119.8(4) . . ?
C41 N6 C45 116.5(5) . . ?
C49 O00I Mn2 127.4(6) . . ?
C49 O00I Mn1 135.3(7) . . ?
C24 C00J C26 119.4(6) . . ?
C23 C00J C26 121.6(5) . . ?
C23 C00J C24 119.0(5) . . ?
C20 C15 C14 120.4(5) . . ?
C20 C15 C16 120.0(5) . . ?
C16 C15 C14 119.5(6) . . ?
C15 C20 H20 119.2 . . ?
C15 C20 C19 121.5(5) . . ?
C19 C20 H20 119.2 . . ?
C00R C11 C13 120.1(5) . . ?
C10 C11 C13 121.3(6) . . ?
C10 C11 C00R 118.6(6) . . ?
O5 C13 O6 125.3(5) . . ?
O5 C13 C11 120.0(5) . . ?
O6 C13 C11 114.6(5) . . ?
O2 C26 C00J 118.9(6) . . ?
O1 C26 O2 124.5(5) . . ?
O1 C26 C00J 116.5(5) . . ?
O3 C14 C15 118.2(5) . . ?
O4 C14 O3 125.2(5) . . ?
O4 C14 C15 116.7(5) . . ?
C11 C00R H00R 119.7 . . ?
C12 C00R C11 120.6(6) . . ?
C12 C00R H00R 119.7 . . ?
C00J C24 H24 119.9 . . ?
C00J C24 C25 120.3(6) . . ?
C25 C24 H24 119.9 . . ?
C24 C25 H25 119.8 . . ?
C21 C25 C24 120.4(6) . . ?
C21 C25 H25 119.8 . . ?
C7 C2 C1 121.2(6) . . ?
C7 C2 C3 119.2(6) . . ?
C3 C2 C1 119.7(5) . . ?
O11 C40 C37 115.6(5) . . ?
O12 C40 O11 125.5(6) . . ?
O12 C40 C37 118.9(5) . . ?
C00J C23 H23 119.6 . . ?
C00J C23 C22 120.8(6) . . ?
C22 C23 H23 119.6 . . ?
N6 C45 H45 118.5 . . ?
C44 C45 N6 123.0(5) . . ?
C44 C45 H45 118.5 . . ?
C38 C37 C40 120.3(5) . . ?
C38 C37 C36 119.8(6) . . ?
C36 C37 C40 119.8(5) . . ?
C28 C33 H33 119.5 . . ?
C28 C33 C32 121.1(5) . . ?
C32 C33 H33 119.5 . . ?
O10 C27 O9 124.8(5) . . ?
O10 C27 C28 119.7(5) . . ?
O9 C27 C28 115.5(5) . . ?
C33 C28 C27 121.7(5) . . ?
C33 C28 C29 119.2(5) . . ?
C29 C28 C27 119.0(5) . . ?
C32 C31 C34 120.5(5) . . ?
C30 C31 C34 120.7(5) . . ?
C30 C31 C32 118.7(5) . . ?
C39 C34 C31 121.0(6) . . ?
C35 C34 C31 120.4(6) . . ?
C35 C34 C39 118.5(5) . . ?
C33 C32 C31 120.1(6) . . ?
C33 C32 H32 120.0 . . ?
C31 C32 H32 119.9 . . ?
C2 C7 H7 119.4 . . ?
C2 C7 C6 121.2(6) . . ?
C6 C7 H7 119.4 . . ?
O8 C1 O7 126.7(5) . . ?
O8 C1 C2 118.6(5) . . ?
O7 C1 C2 114.7(5) . . ?
C37 C38 H38 119.9 . . ?
C37 C38 C39 120.2(6) . . ?
C39 C38 H38 119.9 . . ?
C20 C19 H19 120.5 . . ?
C20 C19 C18 119.1(6) . . ?
C18 C19 H19 120.5 . . ?
C37 C36 H36 119.7 . . ?
C35 C36 C37 120.6(6) . . ?
C35 C36 H36 119.7 . . ?
C00R C12 H12 119.4 . . ?
C8 C12 C00R 121.2(6) . . ?
C8 C12 H12 119.4 . . ?
C44 C43 C46 122.7(6) . . ?
C44 C43 C42 116.0(6) . . ?
C42 C43 C46 121.4(6) . . ?
C34 C39 H39 119.8 . . ?
C38 C39 C34 120.4(6) . . ?
C38 C39 H39 119.8 . . ?
C45 C44 C43 121.2(6) . . ?
C45 C44 H44 119.4 . . ?
C43 C44 H44 119.4 . . ?
C16 C17 H17 119.5 . . ?
C18 C17 H17 119.5 . . ?
C18 C17 C16 121.0(5) . . ?
C15 C16 C17 119.0(6) . . ?
C15 C16 H16 120.5 . . ?
C17 C16 H16 120.5 . . ?
C51 C50 C49 115.0(6) . . ?
C51 C50 C52 122.7(6) . . ?
C49 C50 C52 122.3(6) . . ?
C19 C18 C21 118.5(6) . . ?
C17 C18 C19 119.4(5) . . ?
C17 C18 C21 122.1(5) . . ?
C2 C3 H3 119.8 . . ?
C2 C3 C4 120.5(6) . . ?
C4 C3 H3 119.8 . . ?
C23 C22 H22 120.1 . . ?
C21 C22 C23 119.8(6) . . ?
C21 C22 H22 120.1 . . ?
C11 C10 H10 119.7 . . ?
C9 C10 C11 120.6(6) . . ?
C9 C10 H10 119.7 . . ?
C25 C21 C18 120.5(5) . . ?
C22 C21 C25 119.5(5) . . ?
C22 C21 C18 120.0(6) . . ?
C34 C35 H35 119.8 . . ?
C36 C35 C34 120.4(6) . . ?
C36 C35 H35 119.8 . . ?
C50 C51 H51 117.0 . . ?
C50 C51 C46 125.9(7) . . ?
C46 C51 H51 117.0 . . ?
O00I C49 C50 117.6(6) . . ?
O00I C49 C48 122.4(7) . . ?
C48 C49 C50 120.0(6) . . ?
C12 C8 C5 122.6(6) . . ?
C12 C8 C9 118.2(6) . . ?
C9 C8 C5 119.1(6) . . ?
C6 C5 C8 121.0(6) . . ?
C6 C5 C4 118.4(5) . . ?
C4 C5 C8 120.6(6) . . ?
C51 C46 C43 122.0(6) . . ?
C47 C46 C43 121.8(6) . . ?
C47 C46 C51 116.1(6) . . ?
C7 C6 C5 120.3(6) . . ?
C7 C6 H6 119.9 . . ?
C5 C6 H6 119.8 . . ?
C50 C52 C53 110.1(7) . . ?
C50 C52 C028 109.7(6) . . ?
C54 C52 C50 111.3(6) . . ?
C54 C52 C53 107.3(6) . . ?
C54 C52 C028 107.8(7) . . ?
C53 C52 C028 110.6(6) . . ?
N6 C41 H41 118.6 . . ?
N6 C41 C42 122.9(6) . . ?
C42 C41 H41 118.5 . . ?
C52 C54 H54A 109.5 . . ?
C52 C54 H54B 109.5 . . ?
C52 C54 H54C 109.4 . . ?
H54A C54 H54B 109.5 . . ?
H54A C54 H54C 109.5 . . ?
H54B C54 H54C 109.5 . . ?
C47 C48 C49 118.8(7) . . ?
C47 C48 C55 119.8(8) . . ?
C55 C48 C49 121.3(7) . . ?
C10 C9 C8 120.8(6) . . ?
C10 C9 H9 119.6 . . ?
C8 C9 H9 119.6 . . ?
C31 C30 H30 119.6 . . ?
C29 C30 C31 120.9(6) . . ?
C29 C30 H30 119.6 . . ?
C46 C47 H47 118.0 . . ?
C48 C47 C46 124.0(7) . . ?
C48 C47 H47 118.0 . . ?
C3 C4 C5 120.5(6) . . ?
C3 C4 H4 119.8 . . ?
C5 C4 H4 119.8 . . ?
C28 C29 H29 120.0 . . ?
C30 C29 C28 120.0(6) . . ?
C30 C29 H29 120.0 . . ?
C43 C42 H42 119.8 . . ?
C41 C42 C43 120.4(6) . . ?
C41 C42 H42 119.8 . . ?
C55 N5 C56 121(4) . . ?
C55 N5 Mn1 120(3) . . ?
C56 N5 Mn1 119(4) . . ?
C72 O025 Mn2 128.2(13) . . ?
C52 C53 H53A 109.5 . . ?
C52 C53 H53B 109.5 . . ?
C52 C53 H53C 109.5 . . ?
H53A C53 H53B 109.5 . . ?
H53A C53 H53C 109.5 . . ?
H53B C53 H53C 109.5 . . ?
C52 C028 H02A 109.5 . . ?
C52 C028 H02B 109.5 . . ?
C52 C028 H02C 109.5 . . ?
H02A C028 H02B 109.5 . . ?
H02A C028 H02C 109.5 . . ?
H02B C028 H02C 109.5 . . ?
C83 C84 C88 120.0 . . ?
C83 C84 C67 117.1(15) . . ?
C88 C84 C67 120.4(16) . . ?
C84 C83 H83 120.0 . . ?
C84 C83 C82 120.0 . . ?
C82 C83 H83 120.0 . . ?
C83 C82 H82 120.0 . . ?
N1 C82 C83 120.0 . . ?
N1 C82 H82 120.0 . . ?
C82 N1 Zn1 120.3(4) . 8_556 ?
C82 N1 C81 120.0 . . ?
C81 N1 Zn1 119.3(4) . 8_556 ?
C80 N1 Zn1 117.7(7) . 8_556 ?
C86 N1 Zn1 127.4(9) . 8_556 ?
C86 N1 C80 112.0(11) . . ?
N1 C81 H81 120.0 . . ?
C88 C81 N1 120.0 . . ?
C88 C81 H81 120.0 . . ?
C84 C88 H88 120.0 . . ?
C81 C88 C84 120.0 . . ?
C81 C88 H88 120.0 . . ?
C48 C55 H55A 114.6 . . ?
C48 C55 H55 118.4 . . ?
N5 C55 C48 129(3) . . ?
N5 C55 H55A 116.0 . . ?
N4 C55 C48 124(2) . . ?
N4 C55 H55 117.1 . . ?
C65 C67 C84 123(2) . . ?
C69 C67 C84 119(2) . . ?
C69 C67 C65 117(3) . . ?
C70 C68 H68 116.4 . . ?
C70 C68 C66 127(2) . . ?
C66 C68 H68 116.3 . . ?
C68 C70 C72 116(2) . . ?
C68 C70 C74 122.6(19) . . ?
C72 C70 C74 121.5(16) . . ?
C62 C64 H64 120.0 . . ?
C62 C64 C66 120.1(17) . . ?
C66 C64 H64 120.0 . . ?
C61 N3 Mn2 128.9(12) . . ?
C61 N3 C59 121.2(14) . . ?
C59 N3 Mn2 107.6(9) . . ?
O025 C72 C70 118.3(17) . . ?
O025 C72 C62 123.5(16) . . ?
C70 C72 C62 118.2(16) . . ?
N5 C56 H56A 114.0 . . ?
N5 C56 H56B 113.4 . . ?
N5 C56 C58 94(3) . . ?
H56A C56 H56B 109.9 . . ?
C58 C56 H56A 112.4 . . ?
C58 C56 H56B 111.9 . . ?
C64 C62 C72 124.2(17) . . ?
C64 C62 C61 116.4(16) . . ?
C72 C62 C61 118.2(15) . . ?
N3 C61 C62 125.4(16) . . ?
N3 C61 H61 117.3 . . ?
C62 C61 H61 117.3 . . ?
C56 C58 H58A 110.2 . . ?
C56 C58 H58B 110.5 . . ?
H58A C58 H58B 108.4 . . ?
N2 C58 C56 107.6(19) . . ?
N2 C58 H58A 110.2 . . ?
N2 C58 H58B 110.0 . . ?
C58 N2 Mn1 118.1(13) . . ?
C60 N2 C58 120.7(17) . . ?
C60 N2 Mn1 119.9(15) . . ?
C73 O13 Mn1 133.5(16) . . ?
N2 C60 H60 117.9 . . ?
N2 C60 C63 124.2(19) . . ?
C63 C60 H60 117.9 . . ?
O13 C73 C63 119(2) . . ?
C71 C73 O13 121(2) . . ?
C71 C73 C63 120(2) . . ?
C73 C63 C60 127(2) . . ?
C73 C63 C65 116(2) . . ?
C65 C63 C60 117(2) . . ?
N3 C59 H59A 111.0 . . ?
N3 C59 H59B 111.1 . . ?
H59A C59 H59B 109.1 . . ?
C57 C59 N3 103.9(17) . . ?
C57 C59 H59A 111.3 . . ?
C57 C59 H59B 110.5 . . ?
C59 C57 H57A 111.3 . . ?
C59 C57 H57B 111.4 . . ?
C59 C57 N4 103(3) . . ?
H57A C57 H57B 109.0 . . ?
N4 C57 H57A 113.1 . . ?
N4 C57 H57B 109.2 . . ?
C67 C65 C63 124(2) . . ?
C67 C65 H65 118.2 . . ?
C63 C65 H65 118.1 . . ?
C55 N4 Mn2 130(3) . . ?
C55 N4 C57 120(3) . . ?
C57 N4 Mn2 110(3) . . ?
C67 C69 H69 118.3 . . ?
C67 C69 C71 124(3) . . ?
C71 C69 H69 118.1 . . ?
C73 C71 C69 119(3) . . ?
C73 C71 C74 120(2) . . ?
C69 C71 C74 119(2) . . ?
C66 C78 C79 123.7(17) . . ?
C66 C78 C87 124.1(16) . . ?
C87 C78 C79 109.4(14) . . ?
C64 C66 C68 112.5(19) . . ?
C78 C66 C68 123(2) . . ?
C78 C66 C64 121.5(17) . . ?
N1 C80 H80 118.7 . . ?
C79 C80 N1 122.6(16) . . ?
C79 C80 H80 118.7 . . ?
C78 C79 H79 118.9 . . ?
C80 C79 C78 122.2(17) . . ?
C80 C79 H79 118.9 . . ?
N1 C86 H86 116.5 . . ?
N1 C86 C87 127.1(16) . . ?
C87 C86 H86 116.5 . . ?
C78 C87 H87 119.2 . . ?
C86 C87 C78 121.5(16) . . ?
C86 C87 H87 119.3 . . ?
O00I Mn1 N5 86.6(18) . . ?
O00I Mn1 N2 164.8(9) . . ?
N2 Mn1 N5 78.6(19) . . ?
O13 Mn1 O00I 101.2(10) . . ?
O13 Mn1 N5 167(2) . . ?
O13 Mn1 N2 93.9(10) . . ?
C70 C74 C77 114.1(16) . . ?
C70 C74 C76 110.2(12) . . ?
C71 C74 C77 96.3(17) . . ?
C75 C74 C70 104.0(17) . . ?
C75 C74 C71 122.2(18) . . ?
C75 C74 C77 108.3(12) . . ?
C75 C74 C76 110.7(17) . . ?
C76 C74 C71 108.5(14) . . ?
C76 C74 C77 109.4(16) . . ?
C74 C75 H75A 109.4 . . ?
C74 C75 H75B 109.4 . . ?
C74 C75 H75C 109.6 . . ?
H75A C75 H75B 109.5 . . ?
H75A C75 H75C 109.5 . . ?
H75B C75 H75C 109.5 . . ?
C74 C77 H77A 109.3 . . ?
C74 C77 H77B 109.4 . . ?
C74 C77 H77C 109.7 . . ?
H77A C77 H77B 109.5 . . ?
H77A C77 H77C 109.5 . . ?
H77B C77 H77C 109.5 . . ?
C74 C76 H76A 109.4 . . ?
C74 C76 H76B 109.5 . . ?
C74 C76 H76C 109.5 . . ?
H76A C76 H76B 109.5 . . ?
H76A C76 H76C 109.5 . . ?
H76B C76 H76C 109.5 . . ?
Mn2 O14 H14A 130.0 . . ?
Mn2 O14 H14B 125.5 . . ?
H14A O14 H14B 104.5 . . ?
Mn2 O15 H15A 127.8 . . ?
Mn2 O15 H15B 127.7 . . ?
H15A O15 H15B 104.5 . . ?

loop_
_geom_bond_atom_site_label_1
_geom_bond_atom_site_label_2
_geom_bond_distance
_geom_bond_site_symmetry_2
_geom_bond_publ_flag
Zn2 O9 1.929(4) . ?
Zn2 O11 1.945(4) 6_545 ?
Zn2 O1 1.947(3) . ?
Zn2 N6 2.024(5) . ?
Zn1 O4 1.939(3) . ?
Zn1 O6 1.930(4) . ?
Zn1 O7 1.931(4) 6_576 ?
Zn1 N1 2.017(6) 8_455 ?
Zn3 O2 2.161(3) 6_565 ?
Zn3 O3 2.133(3) 6_575 ?
Zn3 O5 2.140(3) 6_575 ?
Zn3 O10 2.147(3) 6_565 ?
Zn3 O8 2.117(4) . ?
Zn3 O12 2.136(4) 1_574 ?
Mn2 O00I 1.871(16) . ?
Mn2 O025 1.968(16) . ?
Mn2 N3 1.95(2) . ?
Mn2 N4 1.85(6) . ?
Mn2 O14 2.383(15) . ?
Mn2 O15 2.377(15) . ?
O2 Zn3 2.161(3) 6_566 ?
O2 C26 1.260(7) . ?
O3 Zn3 2.133(3) 6_576 ?
O3 C14 1.254(6) . ?
O5 Zn3 2.139(3) 6_576 ?
O5 C13 1.225(6) . ?
O4 C14 1.251(7) . ?
O10 Zn3 2.147(3) 6_566 ?
O10 C27 1.246(6) . ?
O9 C27 1.275(6) . ?
O8 C1 1.232(7) . ?
O6 C13 1.296(7) . ?
O11 Zn2 1.945(4) 6_546 ?
O11 C40 1.277(7) . ?
O1 C26 1.246(7) . ?
O7 Zn1 1.931(4) 6_575 ?
O7 C1 1.273(7) . ?
O12 Zn3 2.137(4) 1_536 ?
O12 C40 1.241(7) . ?
N6 C45 1.367(7) . ?
N6 C41 1.347(7) . ?
O00I C49 1.316(8) . ?
O00I Mn1 1.86(2) . ?
C00J C26 1.495(7) . ?
C00J C24 1.384(8) . ?
C00J C23 1.372(9) . ?
C15 C20 1.376(8) . ?
C15 C14 1.499(7) . ?
C15 C16 1.394(8) . ?
C20 H20 0.9500 . ?
C20 C19 1.380(7) . ?
C11 C13 1.485(7) . ?
C11 C00R 1.408(8) . ?
C11 C10 1.398(8) . ?
C00R H00R 0.9500 . ?
C00R C12 1.395(8) . ?
C24 H24 0.9500 . ?
C24 C25 1.390(7) . ?
C25 H25 0.9500 . ?
C25 C21 1.382(9) . ?
C2 C7 1.383(8) . ?
C2 C1 1.504(8) . ?
C2 C3 1.391(9) . ?
C40 C37 1.504(8) . ?
C23 H23 0.9500 . ?
C23 C22 1.403(8) . ?
C45 H45 0.9500 . ?
C45 C44 1.329(8) . ?
C37 C38 1.380(8) . ?
C37 C36 1.380(8) . ?
C33 H33 0.9500 . ?
C33 C28 1.359(8) . ?
C33 C32 1.385(8) . ?
C27 C28 1.494(7) . ?
C28 C29 1.394(8) . ?
C31 C34 1.507(8) . ?
C31 C32 1.389(8) . ?
C31 C30 1.381(8) . ?
C34 C39 1.400(9) . ?
C34 C35 1.397(9) . ?
C32 H32 0.9500 . ?
C7 H7 0.9500 . ?
C7 C6 1.394(8) . ?
C38 H38 0.9500 . ?
C38 C39 1.388(8) . ?
C19 H19 0.9500 . ?
C19 C18 1.424(8) . ?
C36 H36 0.9500 . ?
C36 C35 1.380(8) . ?
C12 H12 0.9500 . ?
C12 C8 1.381(8) . ?
C43 C44 1.391(8) . ?
C43 C46 1.478(9) . ?
C43 C42 1.396(9) . ?
C39 H39 0.9500 . ?
C44 H44 0.9500 . ?
C17 H17 0.9500 . ?
C17 C16 1.412(7) . ?
C17 C18 1.370(9) . ?
C16 H16 0.9500 . ?
C50 C51 1.393(9) . ?
C50 C49 1.450(10) . ?
C50 C52 1.532(9) . ?
C18 C21 1.505(7) . ?
C3 H3 0.9500 . ?
C3 C4 1.399(8) . ?
C22 H22 0.9500 . ?
C22 C21 1.373(8) . ?
C10 H10 0.9500 . ?
C10 C9 1.383(9) . ?
C35 H35 0.9500 . ?
C51 H51 0.9500 . ?
C51 C46 1.413(9) . ?
C49 C48 1.449(10) . ?
C8 C5 1.460(8) . ?
C8 C9 1.426(9) . ?
C5 C6 1.402(9) . ?
C5 C4 1.407(9) . ?
C46 C47 1.372(10) . ?
C6 H6 0.9500 . ?
C52 C54 1.530(10) . ?
C52 C53 1.536(10) . ?
C52 C028 1.538(10) . ?
C41 H41 0.9500 . ?
C41 C42 1.356(9) . ?
C54 H54A 0.9800 . ?
C54 H54B 0.9800 . ?
C54 H54C 0.9800 . ?
C48 C47 1.371(9) . ?
C48 C55 1.426(11) . ?
C9 H9 0.9500 . ?
C30 H30 0.9500 . ?
C30 C29 1.379(8) . ?
C47 H47 0.9500 . ?
C4 H4 0.9500 . ?
C29 H29 0.9500 . ?
C42 H42 0.9500 . ?
N5 C55 1.30(8) . ?
N5 C56 1.47(4) . ?
N5 Mn1 2.22(7) . ?
O025 C72 1.307(19) . ?
C53 H53A 0.9800 . ?
C53 H53B 0.9800 . ?
C53 H53C 0.9800 . ?
C028 H02A 0.9800 . ?
C028 H02B 0.9800 . ?
C028 H02C 0.9800 . ?
C84 C83 1.3900 . ?
C84 C88 1.3900 . ?
C84 C67 1.60(3) . ?
C83 H83 0.9500 . ?
C83 C82 1.3900 . ?
C82 H82 0.9500 . ?
C82 N1 1.3900 . ?
N1 Zn1 2.017(4) 8_556 ?
N1 C81 1.3900 . ?
N1 C80 1.442(17) . ?
N1 C86 1.222(16) . ?
C81 H81 0.9500 . ?
C81 C88 1.3900 . ?
C88 H88 0.9500 . ?
C55 H55A 0.9500 . ?
C55 H55 0.9500 . ?
C55 N4 1.23(6) . ?
C67 C65 1.34(4) . ?
C67 C69 1.29(4) . ?
C68 H68 0.9500 . ?
C68 C70 1.37(3) . ?
C68 C66 1.48(3) . ?
C70 C72 1.44(3) . ?
C70 C74 1.56(3) . ?
C64 H64 0.9500 . ?
C64 C62 1.37(2) . ?
C64 C66 1.44(3) . ?
N3 C61 1.256(18) . ?
N3 C59 1.50(2) . ?
C72 C62 1.44(2) . ?
C56 H56A 0.9900 . ?
C56 H56B 0.9900 . ?
C56 C58 1.90(4) . ?
C62 C61 1.45(2) . ?
C61 H61 0.9500 . ?
C58 H58A 0.9900 . ?
C58 H58B 0.9900 . ?
C58 N2 1.44(3) . ?
N2 C60 1.32(2) . ?
N2 Mn1 2.04(3) . ?
O13 C73 1.33(2) . ?
O13 Mn1 1.743(19) . ?
C60 H60 0.9500 . ?
C60 C63 1.45(3) . ?
C73 C63 1.38(3) . ?
C73 C71 1.34(4) . ?
C63 C65 1.38(3) . ?
C59 H59A 0.9900 . ?
C59 H59B 0.9900 . ?
C59 C57 1.49(3) . ?
C57 H57A 0.9900 . ?
C57 H57B 0.9900 . ?
C57 N4 1.57(4) . ?
C65 H65 0.9500 . ?
C69 H69 0.9500 . ?
C69 C71 1.36(3) . ?
C71 C74 1.60(3) . ?
C78 C66 1.37(3) . ?
C78 C79 1.42(2) . ?
C78 C87 1.41(2) . ?
C80 H80 0.9500 . ?
C80 C79 1.326(19) . ?
C79 H79 0.9500 . ?
C86 H86 0.9500 . ?
C86 C87 1.380(18) . ?
C87 H87 0.9500 . ?
C74 C75 1.44(3) . ?
C74 C77 1.61(2) . ?
C74 C76 1.566(18) . ?
C75 H75A 0.9800 . ?
C75 H75B 0.9800 . ?
C75 H75C 0.9800 . ?
C77 H77A 0.9800 . ?
C77 H77B 0.9800 . ?
C77 H77C 0.9800 . ?
C76 H76A 0.9800 . ?
C76 H76B 0.9800 . ?
C76 H76C 0.9800 . ?
O14 H14A 0.8722 . ?
O14 H14B 0.8706 . ?
O15 H15A 0.9095 . ?
O15 H15B 0.9102 . ?

loop_
_geom_torsion_atom_site_label_1
_geom_torsion_atom_site_label_2
_geom_torsion_atom_site_label_3
_geom_torsion_atom_site_label_4
_geom_torsion
_geom_torsion_site_symmetry_1
_geom_torsion_site_symmetry_2
_geom_torsion_site_symmetry_3
_geom_torsion_site_symmetry_4
_geom_torsion_publ_flag
Zn2 O9 C27 O10 -8.2(8) . . . . ?
Zn2 O9 C27 C28 172.3(4) . . . . ?
Zn2 O11 C40 O12 1.6(8) 6_546 . . . ?
Zn2 O11 C40 C37 -178.2(4) 6_546 . . . ?
Zn2 O1 C26 O2 7.4(8) . . . . ?
Zn2 O1 C26 C00J -177.5(4) . . . . ?
Zn2 N6 C45 C44 -175.4(5) . . . . ?
Zn2 N6 C41 C42 174.9(5) . . . . ?
Zn1 O4 C14 O3 -2.8(7) . . . . ?
Zn1 O4 C14 C15 177.3(4) . . . . ?
Zn1 O6 C13 O5 2.0(7) . . . . ?
Zn1 O6 C13 C11 -175.6(4) . . . . ?
Zn1 O7 C1 O8 2.7(8) 6_575 . . . ?
Zn1 O7 C1 C2 -179.4(4) 6_575 . . . ?
Zn1 N1 C81 C88 -172.8(5) 8_556 . . . ?
Zn1 N1 C80 C79 177.7(14) 8_556 . . . ?
Zn1 N1 C86 C87 174.7(14) 8_556 . . . ?
Zn3 O2 C26 O1 -78.5(7) 6_566 . . . ?
Zn3 O2 C26 C00J 106.5(6) 6_566 . . . ?
Zn3 O3 C14 O4 61.0(8) 6_576 . . . ?
Zn3 O3 C14 C15 -119.2(6) 6_576 . . . ?
Zn3 O5 C13 O6 56.9(9) 6_576 . . . ?
Zn3 O5 C13 C11 -125.6(5) 6_576 . . . ?
Zn3 O10 C27 O9 -51.8(9) 6_566 . . . ?
Zn3 O10 C27 C28 127.7(5) 6_566 . . . ?
Zn3 O8 C1 O7 -57.1(8) . . . . ?
Zn3 O8 C1 C2 125.1(5) . . . . ?
Zn3 O12 C40 O11 53.7(9) 1_536 . . . ?
Zn3 O12 C40 C37 -126.5(5) 1_536 . . . ?
Mn2 O00I C49 C50 -174.0(7) . . . . ?
Mn2 O00I C49 C48 5.6(13) . . . . ?
Mn2 O025 C72 C70 -162.6(15) . . . . ?
Mn2 O025 C72 C62 15(3) . . . . ?
Mn2 N3 C61 C62 16(3) . . . . ?
Mn2 N3 C59 C57 -47.0(18) . . . . ?
O10 C27 C28 C33 -173.7(6) . . . . ?
O10 C27 C28 C29 7.9(9) . . . . ?
O9 C27 C28 C33 5.8(9) . . . . ?
O9 C27 C28 C29 -172.6(6) . . . . ?
O11 C40 C37 C38 -176.3(6) . . . . ?
O11 C40 C37 C36 3.5(8) . . . . ?
O12 C40 C37 C38 3.8(9) . . . . ?
O12 C40 C37 C36 -176.3(6) . . . . ?
N6 C45 C44 C43 1.8(10) . . . . ?
N6 C41 C42 C43 -0.5(11) . . . . ?
O00I Mn2 N4 C55 12(7) . . . . ?
O00I Mn2 N4 C57 -174(3) . . . . ?
O00I C49 C48 C47 177.1(8) . . . . ?
O00I C49 C48 C55 -6.3(14) . . . . ?
C00J C24 C25 C21 0.6(10) . . . . ?
C00J C23 C22 C21 -0.5(11) . . . . ?
C15 C20 C19 C18 1.2(10) . . . . ?
C20 C15 C14 O3 20.4(8) . . . . ?
C20 C15 C14 O4 -159.7(5) . . . . ?
C20 C15 C16 C17 -0.7(10) . . . . ?
C20 C19 C18 C17 0.2(10) . . . . ?
C20 C19 C18 C21 178.5(6) . . . . ?
C11 C00R C12 C8 -0.6(11) . . . . ?
C11 C10 C9 C8 0.6(12) . . . . ?
C13 C11 C00R C12 179.3(6) . . . . ?
C13 C11 C10 C9 -179.3(6) . . . . ?
C26 C00J C24 C25 -177.2(6) . . . . ?
C26 C00J C23 C22 177.1(6) . . . . ?
C14 C15 C20 C19 178.5(6) . . . . ?
C14 C15 C16 C17 179.9(6) . . . . ?
C00R C11 C13 O5 2.9(9) . . . . ?
C00R C11 C13 O6 -179.4(5) . . . . ?
C00R C11 C10 C9 -2.3(11) . . . . ?
C00R C12 C8 C5 -179.5(7) . . . . ?
C00R C12 C8 C9 -1.1(11) . . . . ?
C24 C00J C26 O2 -173.5(6) . . . . ?
C24 C00J C26 O1 11.1(9) . . . . ?
C24 C00J C23 C22 -3.0(10) . . . . ?
C24 C25 C21 C18 173.0(6) . . . . ?
C24 C25 C21 C22 -4.1(10) . . . . ?
C2 C7 C6 C5 -0.3(10) . . . . ?
C2 C3 C4 C5 -1.4(11) . . . . ?
C40 C37 C38 C39 175.8(6) . . . . ?
C40 C37 C36 C35 -175.8(6) . . . . ?
C23 C00J C26 O2 6.4(9) . . . . ?
C23 C00J C26 O1 -169.1(6) . . . . ?
C23 C00J C24 C25 2.9(10) . . . . ?
C23 C22 C21 C25 4.1(11) . . . . ?
C23 C22 C21 C18 -173.1(6) . . . . ?
C45 N6 C41 C42 -1.2(10) . . . . ?
C37 C38 C39 C34 1.6(10) . . . . ?
C37 C36 C35 C34 -1.6(10) . . . . ?
C33 C28 C29 C30 0.9(11) . . . . ?
C27 C28 C29 C30 179.4(7) . . . . ?
C28 C33 C32 C31 2.1(10) . . . . ?
C31 C34 C39 C38 -176.5(6) . . . . ?
C31 C34 C35 C36 176.6(6) . . . . ?
C31 C30 C29 C28 0.3(13) . . . . ?
C34 C31 C32 C33 -177.7(6) . . . . ?
C34 C31 C30 C29 176.5(7) . . . . ?
C32 C33 C28 C27 179.5(6) . . . . ?
C32 C33 C28 C29 -2.1(10) . . . . ?
C32 C31 C34 C39 142.9(7) . . . . ?
C32 C31 C34 C35 -34.5(10) . . . . ?
C32 C31 C30 C29 -0.4(12) . . . . ?
C7 C2 C1 O8 -15.1(8) . . . . ?
C7 C2 C1 O7 166.8(5) . . . . ?
C7 C2 C3 C4 0.4(10) . . . . ?
C1 C2 C7 C6 -178.7(6) . . . . ?
C1 C2 C3 C4 179.5(6) . . . . ?
C38 C37 C36 C35 4.1(10) . . . . ?
C19 C18 C21 C25 -34.0(10) . . . . ?
C19 C18 C21 C22 143.1(7) . . . . ?
C36 C37 C38 C39 -4.1(10) . . . . ?
C12 C8 C5 C6 28.2(11) . . . . ?
C12 C8 C5 C4 -151.6(7) . . . . ?
C12 C8 C9 C10 1.1(12) . . . . ?
C43 C46 C47 C48 -176.5(7) . . . . ?
C39 C34 C35 C36 -0.9(10) . . . . ?
C44 C43 C46 C51 33.2(11) . . . . ?
C44 C43 C46 C47 -148.2(7) . . . . ?
C44 C43 C42 C41 2.8(10) . . . . ?
C17 C18 C21 C25 144.2(7) . . . . ?
C17 C18 C21 C22 -38.6(10) . . . . ?
C16 C15 C20 C19 -0.9(10) . . . . ?
C16 C15 C14 O3 -160.1(6) . . . . ?
C16 C15 C14 O4 19.7(8) . . . . ?
C16 C17 C18 C19 -1.8(11) . . . . ?
C16 C17 C18 C21 180.0(7) . . . . ?
C50 C51 C46 C43 175.7(7) . . . . ?
C50 C51 C46 C47 -3.0(12) . . . . ?
C50 C49 C48 C47 -3.3(12) . . . . ?
C50 C49 C48 C55 173.3(8) . . . . ?
C18 C17 C16 C15 2.0(11) . . . . ?
C3 C2 C7 C6 0.4(10) . . . . ?
C3 C2 C1 O8 165.8(6) . . . . ?
C3 C2 C1 O7 -12.3(8) . . . . ?
C10 C11 C13 O5 179.9(6) . . . . ?
C10 C11 C13 O6 -2.4(8) . . . . ?
C10 C11 C00R C12 2.3(10) . . . . ?
C35 C34 C39 C38 0.9(10) . . . . ?
C51 C50 C49 O00I -177.8(7) . . . . ?
C51 C50 C49 C48 2.6(11) . . . . ?
C51 C50 C52 C54 -3.0(10) . . . . ?
C51 C50 C52 C53 -121.9(8) . . . . ?
C51 C50 C52 C028 116.2(8) . . . . ?
C51 C46 C47 C48 2.2(12) . . . . ?
C49 O00I Mn1 N5 22(3) . . . . ?
C49 O00I Mn1 N2 9(5) . . . . ?
C49 O00I Mn1 O13 -169.0(10) . . . . ?
C49 C50 C51 C46 0.6(11) . . . . ?
C49 C50 C52 C54 177.5(7) . . . . ?
C49 C50 C52 C53 58.7(9) . . . . ?
C49 C50 C52 C028 -63.3(10) . . . . ?
C49 C48 C47 C46 0.8(13) . . . . ?
C49 C48 C55 N5 0(6) . . . . ?
C49 C48 C55 N4 11(5) . . . . ?
C8 C5 C6 C7 179.5(6) . . . . ?
C8 C5 C4 C3 -178.6(7) . . . . ?
C5 C8 C9 C10 179.6(7) . . . . ?
C46 C43 C44 C45 177.1(6) . . . . ?
C46 C43 C42 C41 -177.7(7) . . . . ?
C6 C5 C4 C3 1.5(11) . . . . ?
C52 C50 C51 C46 -178.9(7) . . . . ?
C52 C50 C49 O00I 1.7(12) . . . . ?
C52 C50 C49 C48 -177.9(7) . . . . ?
C41 N6 C45 C44 0.6(9) . . . . ?
C48 C55 N4 Mn2 -15(9) . . . . ?
C48 C55 N4 C57 170(3) . . . . ?
C9 C8 C5 C6 -150.2(7) . . . . ?
C9 C8 C5 C4 29.9(11) . . . . ?
C30 C31 C34 C39 -33.9(10) . . . . ?
C30 C31 C34 C35 148.7(7) . . . . ?
C30 C31 C32 C33 -0.8(11) . . . . ?
C47 C48 C55 N5 177(6) . . . . ?
C47 C48 C55 N4 -172(5) . . . . ?
C4 C5 C6 C7 -0.7(10) . . . . ?
C42 C43 C44 C45 -3.4(10) . . . . ?
C42 C43 C46 C51 -146.3(7) . . . . ?
C42 C43 C46 C47 32.3(11) . . . . ?
N5 C56 C58 N2 -48(3) . . . . ?
O025 Mn2 O00I C49 167.8(8) . . . . ?
O025 C72 C62 C64 179(2) . . . . ?
O025 C72 C62 C61 12(3) . . . . ?
C84 C83 C82 N1 0.0 . . . . ?
C84 C67 C65 C63 174(3) . . . . ?
C84 C67 C69 C71 -175(3) . . . . ?
C83 C84 C88 C81 0.0 . . . . ?
C83 C84 C67 C65 -13(4) . . . . ?
C83 C84 C67 C69 153(3) . . . . ?
C83 C82 N1 Zn1 172.7(5) . . . 8_556 ?
C83 C82 N1 C81 0.0 . . . . ?
C82 N1 C81 C88 0.0 . . . . ?
N1 C81 C88 C84 0.0 . . . . ?
N1 C80 C79 C78 5(3) . . . . ?
N1 C86 C87 C78 6(3) . . . . ?
C88 C84 C83 C82 0.0 . . . . ?
C88 C84 C67 C65 149(3) . . . . ?
C88 C84 C67 C69 -45(4) . . . . ?
C55 C48 C47 C46 -175.9(8) . . . . ?
C55 N5 C56 C58 -136(8) . . . . ?
C67 C84 C83 C82 162.3(17) . . . . ?
C67 C84 C88 C81 -161.7(16) . . . . ?
C67 C69 C71 C73 1(5) . . . . ?
C67 C69 C71 C74 -162(3) . . . . ?
C68 C70 C72 O025 -177.7(19) . . . . ?
C68 C70 C72 C62 4(3) . . . . ?
C68 C70 C74 C75 127(2) . . . . ?
C68 C70 C74 C77 -115(2) . . . . ?
C68 C70 C74 C76 8(3) . . . . ?
C70 C68 C66 C64 17(4) . . . . ?
C70 C68 C66 C78 178(2) . . . . ?
C70 C72 C62 C64 -3(3) . . . . ?
C70 C72 C62 C61 -170.1(19) . . . . ?
C64 C62 C61 N3 163(2) . . . . ?
N3 Mn2 N4 C55 -161(7) . . . . ?
N3 Mn2 N4 C57 14(3) . . . . ?
N3 C59 C57 N4 56(2) . . . . ?
C72 C70 C74 C75 -58(3) . . . . ?
C72 C70 C74 C77 60(3) . . . . ?
C72 C70 C74 C76 -176.6(19) . . . . ?
C72 C62 C61 N3 -29(3) . . . . ?
C56 N5 C55 C48 -165(3) . . . . ?
C56 C58 N2 C60 -130(3) . . . . ?
C56 C58 N2 Mn1 38(3) . . . . ?
C62 C64 C66 C68 -14(3) . . . . ?
C62 C64 C66 C78 -176(2) . . . . ?
C61 N3 C59 C57 149(2) . . . . ?
C58 N2 C60 C63 179(3) . . . . ?
N2 C60 C63 C73 -6(5) . . . . ?
N2 C60 C63 C65 178(3) . . . . ?
O13 C73 C63 C60 4(5) . . . . ?
O13 C73 C63 C65 180(2) . . . . ?
O13 C73 C71 C69 -180(2) . . . . ?
O13 C73 C71 C74 -16(4) . . . . ?
C60 C63 C65 C67 175(3) . . . . ?
C73 O13 Mn1 O00I -165(2) . . . . ?
C73 O13 Mn1 N5 -40(12) . . . . ?
C73 O13 Mn1 N2 16(3) . . . . ?
C73 C63 C65 C67 -1(5) . . . . ?
C73 C71 C74 C75 -48(3) . . . . ?
C73 C71 C74 C77 68(3) . . . . ?
C73 C71 C74 C76 -179(2) . . . . ?
C63 C73 C71 C69 5(4) . . . . ?
C63 C73 C71 C74 168(2) . . . . ?
C59 N3 C61 C62 176.5(19) . . . . ?
C59 C57 N4 Mn2 -43(4) . . . . ?
C59 C57 N4 C55 133(6) . . . . ?
C65 C67 C69 C71 -7(5) . . . . ?
N4 Mn2 O00I C49 -6(3) . . . . ?
C69 C67 C65 C63 7(5) . . . . ?
C69 C71 C74 C75 116(2) . . . . ?
C69 C71 C74 C77 -128(2) . . . . ?
C69 C71 C74 C76 -15(3) . . . . ?
C71 C73 C63 C60 179(3) . . . . ?
C71 C73 C63 C65 -5(4) . . . . ?
C66 C68 C70 C72 -12(3) . . . . ?
C66 C68 C70 C74 163(2) . . . . ?
C66 C64 C62 C72 9(4) . . . . ?
C66 C64 C62 C61 176(2) . . . . ?
C66 C78 C79 C80 176(2) . . . . ?
C66 C78 C87 C86 178(2) . . . . ?
C80 N1 C86 C87 14(3) . . . . ?
C79 C78 C66 C68 -133(2) . . . . ?
C79 C78 C66 C64 26(4) . . . . ?
C79 C78 C87 C86 -20(3) . . . . ?
C86 N1 C80 C79 -20(2) . . . . ?
C87 C78 C66 C68 26(4) . . . . ?
C87 C78 C66 C64 -174(2) . . . . ?
C87 C78 C79 C80 14(3) . . . . ?
Mn1 O00I C49 C50 168.6(9) . . . . ?
Mn1 O00I C49 C48 -11.8(15) . . . . ?
Mn1 N5 C55 C48 18(10) . . . . ?
Mn1 N5 C56 C58 41(5) . . . . ?
Mn1 N2 C60 C63 12(4) . . . . ?
Mn1 O13 C73 C63 -13(4) . . . . ?
Mn1 O13 C73 C71 172(2) . . . . ?
C74 C70 C72 O025 7(3) . . . . ?
C74 C70 C72 C62 -171(2) . . . . ?
O14 Mn2 O00I C49 -93.9(8) . . . . ?
O14 Mn2 N4 C55 99(7) . . . . ?
O14 Mn2 N4 C57 -86(3) . . . . ?
O15 Mn2 O00I C49 85.8(9) . . . . ?
O15 Mn2 N4 C55 -76(7) . . . . ?
O15 Mn2 N4 C57 99(3) . . . . ?

loop_
_smtbx_masks_void_nr
_smtbx_masks_void_average_x
_smtbx_masks_void_average_y
_smtbx_masks_void_average_z
_smtbx_masks_void_volume
_smtbx_masks_void_count_electrons
_smtbx_masks_void_content
1 -0.390 -0.770 -0.326 9986.3 1911.9 ?
